data_1567276
loop_
_publ_author_name
'Xia, Hai-Lun'
'Zhou, Kang'
'Guo, Jiandong'
'Zhang, Jian'
'Huang, Xiaoxi'
'Luo, Dawei'
'Liu, Xiao-Yuan'
'Li, Jing'

_publ_section_title
;
 Amino group induced structural diversity and near-infrared emission of
 yttrium-tetracarboxylate frameworks
;
_journal_issue 32
_journal_name_full 'Chemical Science'
_journal_page_first 9321
_journal_page_last 9328
_journal_paper_doi 10.1039/D2SC02683J
_journal_volume 13
_journal_year 2022
_chemical_formula_moiety 'C232 H122 F16 N20 O48 S5 Y12'
_chemical_formula_sum 'C232 H122 F16 N20 O48 S5 Y12'
_chemical_formula_weight 5488.71
_space_group_crystal_system orthorhombic
_space_group_IT_number 65
_space_group_name_Hall '-C 2 2'
_space_group_name_H-M_alt 'C m m m'
_atom_sites_solution_hydrogens mixed
_atom_sites_solution_primary dual
_audit_creation_date 2021-12-25
_audit_creation_method
;
Olex2 1.3
(compiled 2020.02.04 svn.rd84adfe8 for OlexSys, GUI svn.r6032)
;
_audit_update_record
;
2022-02-10 deposited with the CCDC.	2022-07-21 downloaded from the CCDC.
;
_cell_angle_alpha 90
_cell_angle_beta 90
_cell_angle_gamma 90
_cell_formula_units_Z 2
_cell_length_a 40.568(2)
_cell_length_b 41.959(2)
_cell_length_c 19.6114(13)
_cell_measurement_reflns_used 9033
_cell_measurement_temperature 250.0
_cell_measurement_theta_max 66.703
_cell_measurement_theta_min 2.715
_cell_volume 33382(3)
_computing_cell_refinement 'SAINT V8.38A (Bruker, 2018)'
_computing_data_reduction 'SAINT V8.38A (Bruker, 2018)'
_computing_molecular_graphics 'Olex2 1.3 (Dolomanov et al., 2009)'
_computing_publication_material 'Olex2 1.3 (Dolomanov et al., 2009)'
_computing_structure_refinement 'SHELXL 2017/1 (Sheldrick, 2015)'
_computing_structure_solution 'SHELXT 2014/5 (Sheldrick, 2014)'
_diffrn_ambient_temperature 250.0
_diffrn_measured_fraction_theta_full 0.981
_diffrn_measured_fraction_theta_max 0.981
_diffrn_measurement_device_type 'Bruker APEX-II CCD'
_diffrn_measurement_method '\f and \w scans'
_diffrn_radiation_type CuK\a
_diffrn_radiation_wavelength 1.54178
_diffrn_reflns_av_R_equivalents 0.1039
_diffrn_reflns_av_unetI/netI 0.0758
_diffrn_reflns_Laue_measured_fraction_full 0.981
_diffrn_reflns_Laue_measured_fraction_max 0.981
_diffrn_reflns_limit_h_max 33
_diffrn_reflns_limit_h_min -48
_diffrn_reflns_limit_k_max 49
_diffrn_reflns_limit_k_min -49
_diffrn_reflns_limit_l_max 23
_diffrn_reflns_limit_l_min -20
_diffrn_reflns_number 70779
_diffrn_reflns_point_group_measured_fraction_full 0.981
_diffrn_reflns_point_group_measured_fraction_max 0.981
_diffrn_reflns_theta_full 67.426
_diffrn_reflns_theta_max 67.426
_diffrn_reflns_theta_min 2.715
_diffrn_source_current 1.0
_diffrn_source_power 0.05
_diffrn_source_voltage 50.0
_diffrn_standards_number 0
_exptl_absorpt_coefficient_mu 1.746
_exptl_absorpt_correction_T_max 0.7528
_exptl_absorpt_correction_T_min 0.5534
_exptl_absorpt_correction_type multi-scan
_exptl_absorpt_process_details
;
SADABS-2016/2 (Bruker,2016/2) was used for absorption correction.
wR2(int) was 0.1580 before and 0.1048 after correction.
The Ratio of minimum to maximum transmission is 0.7351.
The \l/2 correction factor is Not present.
;
_exptl_crystal_colour red
_exptl_crystal_colour_primary red
_exptl_crystal_density_diffrn 0.546
_exptl_crystal_description block
_exptl_crystal_F_000 5460
_exptl_crystal_size_max 0.13
_exptl_crystal_size_mid 0.07
_exptl_crystal_size_min 0.07
_refine_diff_density_max 0.695
_refine_diff_density_min -0.666
_refine_diff_density_rms 0.076
_refine_ls_extinction_method none
_refine_ls_goodness_of_fit_ref 0.950
_refine_ls_hydrogen_treatment mixed
_refine_ls_matrix_type full
_refine_ls_number_parameters 522
_refine_ls_number_reflns 15675
_refine_ls_number_restraints 595
_refine_ls_restrained_S_all 0.997
_refine_ls_R_factor_all 0.0743
_refine_ls_R_factor_gt 0.0589
_refine_ls_shift/su_max 0.001
_refine_ls_shift/su_mean 0.000
_refine_ls_structure_factor_coef Fsqd
_refine_ls_weighting_details 'w=1/[\s^2^(Fo^2^)+(0.1105P)^2^] where P=(Fo^2^+2Fc^2^)/3'
_refine_ls_weighting_scheme calc
_refine_ls_wR_factor_gt 0.1711
_refine_ls_wR_factor_ref 0.1807
_reflns_Friedel_coverage 0.000
_reflns_number_gt 10612
_reflns_number_total 15675
_reflns_threshold_expression 'I > 2\s(I)'
_cod_data_source_file d2sc02683j2.cif
_cod_data_source_block 811_lxy_0m
_cod_depositor_comments 'Adding full bibliography for 1567276--1567277.cif.'
_cod_database_code 1567276
_shelx_shelxl_version_number 2017/1
_shelx_space_group_comment
;
The symmetry employed for this shelxl refinement is uniquely defined
by the following loop, which should always be used as a source of
symmetry information in preference to the above space-group names.
They are only intended as comments.
;
_shelx_estimated_absorpt_t_max 0.888
_shelx_estimated_absorpt_t_min 0.805
_olex2_refinement_description
;
1. Fixed Uiso
 At 1.2 times of:
  All C(H) groups
 At 1.5 times of:
  All N(H) groups
2. Restrained distances
 C20-C19
 1.39 with sigma of 0.02
 N1-H1
 0.96 with sigma of 0.02
 C20-C19 \\sim C21-C20 \\sim C21-C22 \\sim C21_$1-C22 \\sim C21_$1-C20_$1 \\sim
C20_$1-C19
 with sigma of 0.02
 S1-N2 \\sim S1-N7
 with sigma of 0.02
 N2-C17 \\sim N7-C16
 with sigma of 0.02
 C11-C13 \\sim C11-C17
 with sigma of 0.02
3. Restrained planarity
 S1, N2, N7, C11, C12, C13, C14, C15, C16, C17
 with sigma of 0.1
4. Rigid bond restraints
 All non-hydrogen atoms
 with sigma for 1-2 distances of 0.01 and sigma for 1-3 distances of 0.02
5. Uiso/Uaniso restraints and constraints
All non-hydrogen atoms have similar U: within 2A with sigma of 0.005 and sigma
for terminal atoms of 0.01 within 2A
6. Others
 Fixed Sof: S1(0.25) S2(0.125) S3(0.125) S3A(0.125) O6(0.5) O6A(0.5) N2(0.25)
 N4(0.25) N6(0.25) N6A(0.25) N7(0.25) C12(0.25) C17(0.25) C16(0.25) C15(0.25)
 C14(0.25) H14(0.25) C13(0.25) H13(0.25) C27(0.25) C28(0.5) C41(0.5) C41A(0.5)
 C42(0.25) H42(0.25)
7.a Aromatic/amide H refined with riding coordinates:
 C3(H3), C4(H4), C6(H6), C7(H7), C10(H10), C14(H14), C13(H13), C20(H20),
 C21(H21), C25(H25), C31(H31), C32(H32), C34(H34), C35(H35), C38(H38), C42(H42)
7.b Fitted hexagon refined as free rotating group:
 C12(C17,C16,C15,C14,C13)
;
_smtbx_masks_void_probe_radius 1.2
_smtbx_masks_void_truncation_radius 1.2
_olex2_submission_special_instructions 'No special instructions were received'

loop_
_space_group_symop_operation_xyz
'x, y, z'
'-x, -y, z'
'-x, y, -z'
'x, -y, -z'
'x+1/2, y+1/2, z'
'-x+1/2, -y+1/2, z'
'-x+1/2, y+1/2, -z'
'x+1/2, -y+1/2, -z'
'-x, -y, -z'
'x, y, -z'
'x, -y, z'
'-x, y, z'
'-x+1/2, -y+1/2, -z'
'x+1/2, y+1/2, -z'
'x+1/2, -y+1/2, z'
'-x+1/2, y+1/2, z'

loop_
_atom_site_label
_atom_site_type_symbol
_atom_site_fract_x
_atom_site_fract_y
_atom_site_fract_z
_atom_site_U_iso_or_equiv
_atom_site_adp_type
_atom_site_occupancy
_atom_site_site_symmetry_order
_atom_site_calc_flag
_atom_site_refinement_flags_posn
_atom_site_refinement_flags_adp
_atom_site_refinement_flags_occupancy
_atom_site_disorder_assembly
_atom_site_disorder_group
Y1 Y 0.21104(2) 0.30261(2) 0.500000 0.03888(12) Uani 1 2 d S TU P C .
Y2 Y 0.28896(2) 0.27696(2) 0.59838(2) 0.04227(11) Uani 1 1 d . U . . .
S1 S 0.06746(15) 0.37142(18) 0.0082(8) 0.126(2) Uani 0.25 1 d D U P A -1
S2 S 0.5720(3) 0.500000 0.6235(11) 0.177(4) Uani 0.25 2 d S TU P . .
S3 S 0.3203(4) 0.5658(3) 1.000000 0.149(3) Uani 0.25 2 d S TU P . .
S3A S 0.1961(4) 0.5647(2) 1.000000 0.129(3) Uani 0.25 2 d S TU P B 1
F1 F 0.19639(6) 0.25000(6) 0.500000 0.0450(6) Uani 1 2 d S TU P . .
F2 F 0.23230(5) 0.27421(4) 0.59301(10) 0.0447(5) Uani 1 1 d . U . . .
F3 F 0.26718(6) 0.29791(6) 0.500000 0.0424(6) Uani 1 2 d S TU P C .
O1 O 0.16800(6) 0.25550(6) 0.36757(15) 0.0597(7) Uani 1 1 d . U . . .
O2 O 0.16713(6) 0.30177(6) 0.42489(15) 0.0534(6) Uani 1 1 d . U . . .
O3 O 0.22734(7) 0.34200(5) 0.57509(15) 0.0545(6) Uani 1 1 d . U . . .
O4 O 0.27217(7) 0.32729(6) 0.63068(15) 0.0579(7) Uani 1 1 d . U . . .
O5 O 0.33297(6) 0.30682(6) 0.55806(18) 0.0645(8) Uani 1 1 d . U . . .
O6 O 0.2718(4) 0.2652(4) 0.7089(7) 0.079(3) Uani 0.5 1 d . U P C 2
O6A O 0.2821(4) 0.2738(3) 0.7143(6) 0.078(3) Uani 0.5 1 d . U P C 1
N1 N 0.000000 0.2998(2) 0.3612(3) 0.098(2) Uani 1 2 d DS TU P . .
H1 H -0.0216(8) 0.3016(17) 0.379(3) 0.148 Uiso 1 1 d D U . . .
N2 N 0.0460(4) 0.3541(4) 0.0689(10) 0.116(3) Uani 0.25 1 d D U P A -1
N3 N 0.500000 0.32902(17) 0.500000 0.124(3) Uani 1 4 d S TU P . .
N4 N 0.5477(5) 0.4726(4) 0.6068(19) 0.162(4) Uani 0.25 1 d . U P . .
N5 N 0.2584(2) 0.500000 0.6355(3) 0.094(2) Uani 1 2 d S TU P . .
H5 H 0.2675(17) 0.5176(16) 0.605(3) 0.141 Uiso 1 1 d . U . . .
N6 N 0.2997(8) 0.5454(5) 0.9342(12) 0.136(3) Uani 0.25 1 d . U P . .
N6A N 0.2096(7) 0.5466(4) 0.9346(10) 0.122(3) Uani 0.25 1 d . U P B 1
N7 N 0.0481(4) 0.3571(4) -0.0588(9) 0.115(3) Uani 0.25 1 d D U P A -1
C1 C 0.15552(9) 0.28178(10) 0.3825(2) 0.0560(8) Uani 1 1 d . U . . .
C2 C 0.12332(9) 0.29013(10) 0.3492(2) 0.0577(8) Uani 1 1 d . U . . .
C3 C 0.11188(12) 0.27126(12) 0.2965(3) 0.0784(11) Uani 1 1 d . U . . .
H3 H 0.124730 0.254163 0.280607 0.094 Uiso 1 1 calc R U . . .
C4 C 0.08163(12) 0.27747(13) 0.2671(3) 0.0830(12) Uani 1 1 d . U . . .
H4 H 0.073878 0.264391 0.231693 0.100 Uiso 1 1 calc R U . . .
C5 C 0.06276(10) 0.30260(12) 0.2893(2) 0.0690(10) Uani 1 1 d . U . . .
C6 C 0.07449(11) 0.32157(13) 0.3408(3) 0.0776(11) Uani 1 1 d . U . . .
H6 H 0.061858 0.338828 0.356651 0.093 Uiso 1 1 calc R U . . .
C7 C 0.10453(11) 0.31532(12) 0.3690(3) 0.0702(10) Uani 1 1 d . U . . .
H7 H 0.112523 0.328890 0.403387 0.084 Uiso 1 1 calc R U . . .
C8 C 0.000000 0.30564(19) 0.2918(3) 0.0748(15) Uani 1 2 d S TU P . .
C9 C 0.02981(9) 0.30876(12) 0.2555(2) 0.0678(10) Uani 1 1 d . U . . .
C10 C 0.02960(10) 0.31437(13) 0.1853(2) 0.0734(11) Uani 1 1 d . U . . .
H10 H 0.049721 0.316857 0.162154 0.088 Uiso 1 1 calc R U . . .
C11 C 0.000000 0.3164(2) 0.1487(3) 0.0779(15) Uani 1 2 d DS TU P . .
C12 C -0.0004(4) 0.3184(5) 0.0684(16) 0.086(2) Uani 0.25 1 d G U P A -1
C17 C 0.0237(3) 0.3358(3) 0.0347(18) 0.100(2) Uani 0.25 1 d DG U P A -1
C16 C 0.0243(3) 0.3367(4) -0.0361(18) 0.101(2) Uani 0.25 1 d DG U P A -1
C15 C 0.0007(5) 0.3202(6) -0.0733(16) 0.089(3) Uani 0.25 1 d G U P A -1
C14 C -0.0235(3) 0.3027(4) -0.0397(15) 0.091(3) Uani 0.25 1 d G U P A -1
H14 H -0.039484 0.291541 -0.064805 0.110 Uiso 0.25 1 calc R U P A -1
C13 C -0.0241(3) 0.3018(3) 0.0312(15) 0.091(3) Uani 0.25 1 d DG U P A -1
H13 H -0.040404 0.290040 0.053944 0.109 Uiso 0.25 1 calc R U P A -1
C18 C 0.34511(13) 0.31323(12) 0.500000 0.0630(12) Uani 1 2 d S TU P . .
C19 C 0.37710(15) 0.33139(15) 0.500000 0.0779(15) Uani 1 2 d DS TU P . .
C20 C 0.39220(13) 0.33852(16) 0.5595(4) 0.1196(17) Uani 1 1 d D U . . .
H20 H 0.382579 0.331792 0.600658 0.143 Uiso 1 1 calc R U . . .
C21 C 0.42181(14) 0.35569(17) 0.5614(4) 0.1349(18) Uani 1 1 d D U . . .
H21 H 0.430519 0.362633 0.603308 0.162 Uiso 1 1 calc R U . . .
C22 C 0.43840(16) 0.36243(17) 0.500000 0.1110(18) Uani 1 2 d DS TU P . .
C23 C 0.500000 0.3635(2) 0.500000 0.114(2) Uani 1 4 d S TU P . .
C24 C 0.46970(14) 0.38045(15) 0.500000 0.1153(18) Uani 1 2 d S TU P . .
C25 C 0.47082(14) 0.41251(15) 0.500000 0.124(2) Uani 1 2 d S TU P . .
H25 H 0.450649 0.423538 0.500000 0.149 Uiso 1 2 calc R U P . .
C26 C 0.500000 0.4308(2) 0.500000 0.129(3) Uani 1 4 d S TU P . .
C27 C 0.500000 0.4655(2) 0.4790(16) 0.134(3) Uani 0.5 2 d S TU P . .
C28 C 0.5235(2) 0.4827(2) 0.5363(9) 0.146(3) Uani 0.5 1 d . U P . .
C29 C 0.25010(11) 0.34712(8) 0.6150(2) 0.0549(8) Uani 1 1 d . U . . .
C30 C 0.25267(12) 0.37959(8) 0.6473(2) 0.0613(9) Uani 1 1 d . U . . .
C31 C 0.22950(14) 0.40267(9) 0.6303(3) 0.0752(11) Uani 1 1 d . U . . .
H31 H 0.212604 0.398138 0.598972 0.090 Uiso 1 1 calc R U . . .
C32 C 0.23177(15) 0.43257(10) 0.6605(3) 0.0816(12) Uani 1 1 d . U . . .
H32 H 0.216549 0.448437 0.648120 0.098 Uiso 1 1 calc R U . . .
C33 C 0.25545(15) 0.43950(9) 0.7074(3) 0.0792(11) Uani 1 1 d . U . . .
C34 C 0.27825(15) 0.41661(10) 0.7237(3) 0.0851(12) Uani 1 1 d . U . . .
H34 H 0.294969 0.421095 0.755441 0.102 Uiso 1 1 calc R U . . .
C35 C 0.27657(14) 0.38650(9) 0.6929(3) 0.0765(11) Uani 1 1 d . U . . .
H35 H 0.292302 0.370913 0.704139 0.092 Uiso 1 1 calc R U . . .
C36 C 0.2572(2) 0.500000 0.7056(3) 0.0825(16) Uani 1 2 d S TU P . .
C37 C 0.25651(17) 0.47130(9) 0.7429(3) 0.0855(12) Uani 1 1 d . U . . .
C38 C 0.25651(18) 0.47189(9) 0.8135(3) 0.0973(14) Uani 1 1 d . U . . .
H38 H 0.256366 0.452377 0.837043 0.117 Uiso 1 1 calc R U . . .
C39 C 0.2567(3) 0.500000 0.8514(4) 0.1047(17) Uani 1 2 d S TU P . .
C40 C 0.2580(3) 0.500000 0.9252(4) 0.1106(18) Uani 1 2 d S TU P B .
C41 C 0.2717(5) 0.5212(3) 0.9630(6) 0.119(2) Uani 0.5 1 d . U P B .
C41A C 0.2391(5) 0.5239(2) 0.9649(6) 0.117(2) Uani 0.5 1 d . U P . .
C42 C 0.250000 0.250000 0.7370(8) 0.081(3) Uani 0.5 2 d S TU P C 2
H42 H 0.250001 0.249999 0.784886 0.097 Uiso 0.5 2 calc R U P C 2

loop_
_atom_site_aniso_label
_atom_site_aniso_U_11
_atom_site_aniso_U_22
_atom_site_aniso_U_33
_atom_site_aniso_U_23
_atom_site_aniso_U_13
_atom_site_aniso_U_12
Y1 0.0300(2) 0.0319(2) 0.0547(3) 0.000 0.000 -0.00263(15)
Y2 0.03366(17) 0.03253(16) 0.0606(2) -0.00372(12) -0.00506(13) -0.00210(11)
S1 0.118(3) 0.208(4) 0.052(6) 0.006(5) 0.006(4) -0.079(3)
S2 0.099(5) 0.075(4) 0.356(11) 0.000 -0.035(6) 0.000
S3 0.251(8) 0.098(5) 0.099(5) 0.000 0.000 -0.027(5)
S3A 0.239(8) 0.075(4) 0.075(4) 0.000 0.000 0.044(5)
F1 0.0321(13) 0.0371(13) 0.0657(18) 0.000 0.000 -0.0029(11)
F2 0.0368(10) 0.0347(9) 0.0625(13) 0.0019(8) 0.0014(9) -0.0021(8)
F3 0.0330(13) 0.0349(13) 0.0592(17) 0.000 0.000 -0.0037(10)
O1 0.0425(14) 0.0572(14) 0.0794(18) 0.0005(13) -0.0088(13) 0.0119(11)
O2 0.0378(13) 0.0519(13) 0.0705(17) 0.0080(12) -0.0108(12) 0.0022(11)
O3 0.0534(15) 0.0351(12) 0.0749(17) -0.0107(12) 0.0026(13) -0.0019(11)
O4 0.0616(16) 0.0361(12) 0.0760(18) -0.0108(12) -0.0038(14) -0.0007(11)
O5 0.0393(14) 0.0485(14) 0.106(2) 0.0005(14) -0.0004(14) -0.0171(11)
O6 0.103(9) 0.069(7) 0.064(4) -0.001(3) -0.003(3) 0.007(5)
O6A 0.103(9) 0.071(7) 0.059(3) -0.006(4) -0.009(4) 0.021(5)
N1 0.053(3) 0.189(6) 0.053(3) 0.035(4) 0.000 0.000
N2 0.098(4) 0.198(5) 0.051(5) 0.009(5) 0.005(5) -0.062(4)
N3 0.048(4) 0.036(3) 0.287(10) 0.000 0.000 0.000
N4 0.078(5) 0.059(4) 0.349(10) 0.001(4) -0.025(5) 0.000(3)
N5 0.176(6) 0.046(3) 0.060(3) 0.000 -0.018(4) 0.000
N6 0.244(7) 0.081(4) 0.083(5) 0.001(3) -0.006(4) -0.012(5)
N6A 0.239(7) 0.059(4) 0.068(4) 0.001(3) -0.004(4) 0.025(4)
N7 0.098(4) 0.199(5) 0.048(5) 0.002(5) 0.008(5) -0.063(4)
C1 0.0357(16) 0.0637(19) 0.069(2) 0.0111(16) -0.0071(15) 0.0020(15)
C2 0.0387(17) 0.0677(19) 0.067(2) 0.0019(17) -0.0081(15) 0.0023(15)
C3 0.058(2) 0.088(2) 0.089(3) -0.014(2) -0.021(2) 0.010(2)
C4 0.059(2) 0.102(3) 0.087(3) -0.012(2) -0.021(2) 0.010(2)
C5 0.0445(18) 0.104(2) 0.059(2) 0.0025(19) -0.0063(16) 0.0056(18)
C6 0.054(2) 0.101(3) 0.078(2) -0.008(2) -0.0132(19) 0.028(2)
C7 0.052(2) 0.085(2) 0.073(2) -0.010(2) -0.0161(19) 0.0121(18)
C8 0.038(2) 0.134(4) 0.052(3) 0.013(3) 0.000 0.000
C9 0.0311(17) 0.118(3) 0.0546(19) 0.0086(19) 0.0002(15) -0.0005(17)
C10 0.0336(18) 0.134(3) 0.053(2) 0.009(2) 0.0030(16) -0.0047(19)
C11 0.034(2) 0.148(4) 0.052(3) 0.013(3) 0.000 0.000
C12 0.046(3) 0.165(4) 0.048(4) 0.012(5) 0.005(4) -0.021(4)
C17 0.071(4) 0.182(5) 0.047(4) 0.009(5) 0.005(5) -0.043(4)
C16 0.072(4) 0.185(5) 0.044(4) 0.005(5) 0.008(5) -0.047(4)
C15 0.051(4) 0.177(6) 0.040(5) 0.006(6) 0.011(6) -0.037(5)
C14 0.050(4) 0.176(6) 0.048(5) 0.008(6) 0.009(6) -0.027(4)
C13 0.049(4) 0.172(5) 0.051(5) 0.010(6) 0.005(5) -0.021(4)
C18 0.034(2) 0.037(2) 0.119(4) 0.000 0.000 -0.0081(19)
C19 0.039(3) 0.056(3) 0.138(4) 0.000 0.000 -0.020(2)
C20 0.065(3) 0.125(3) 0.168(4) 0.013(3) -0.018(3) -0.053(2)
C21 0.071(3) 0.125(3) 0.208(5) 0.013(3) -0.023(3) -0.050(3)
C22 0.039(3) 0.057(3) 0.237(5) 0.000 0.000 -0.014(2)
C23 0.029(3) 0.037(3) 0.276(7) 0.000 0.000 0.000
C24 0.029(2) 0.042(2) 0.274(5) 0.000 0.000 -0.0011(19)
C25 0.023(2) 0.044(2) 0.305(6) 0.000 0.000 0.001(2)
C26 0.029(3) 0.036(3) 0.321(7) 0.000 0.000 0.000
C27 0.035(3) 0.036(3) 0.332(8) 0.000(4) 0.000 0.000
C28 0.057(4) 0.038(3) 0.343(9) 0.001(4) -0.016(4) -0.001(3)
C29 0.0649(19) 0.0314(14) 0.068(2) -0.0079(14) 0.0014(17) -0.0046(15)
C30 0.085(2) 0.0300(15) 0.069(2) -0.0075(15) -0.0150(18) 0.0001(15)
C31 0.105(3) 0.0407(17) 0.080(2) -0.0122(18) -0.018(2) 0.0119(19)
C32 0.126(3) 0.0392(17) 0.080(3) -0.0030(18) -0.021(2) 0.009(2)
C33 0.137(3) 0.0319(16) 0.068(2) 0.0022(16) -0.019(2) -0.0020(18)
C34 0.127(3) 0.0420(18) 0.086(3) -0.0087(19) -0.031(2) -0.001(2)
C35 0.109(3) 0.0359(17) 0.085(3) -0.0126(18) -0.026(2) 0.0025(19)
C36 0.163(4) 0.031(2) 0.054(3) 0.000 -0.008(3) 0.000
C37 0.169(3) 0.0293(16) 0.059(2) 0.0001(15) -0.011(2) -0.0004(19)
C38 0.201(4) 0.0315(18) 0.059(2) 0.0031(16) -0.007(3) -0.002(2)
C39 0.220(5) 0.037(2) 0.057(3) 0.000 -0.012(3) 0.000
C40 0.234(5) 0.041(2) 0.057(3) 0.000 -0.009(3) 0.000
C41 0.237(6) 0.057(3) 0.064(3) -0.003(3) -0.010(4) 0.000(3)
C41A 0.238(6) 0.052(3) 0.063(3) -0.002(3) -0.008(4) 0.008(3)
C42 0.105(9) 0.075(7) 0.063(5) 0.000 0.000 0.007(5)

loop_
_atom_type_symbol
_atom_type_description
_atom_type_scat_dispersion_real
_atom_type_scat_dispersion_imag
_atom_type_scat_source
C C 0.0181 0.0091 'International Tables Vol C Tables 4.2.6.8 and 6.1.1.4'
H H 0.0000 0.0000 'International Tables Vol C Tables 4.2.6.8 and 6.1.1.4'
F F 0.0727 0.0534 'International Tables Vol C Tables 4.2.6.8 and 6.1.1.4'
N N 0.0311 0.0180 'International Tables Vol C Tables 4.2.6.8 and 6.1.1.4'
O O 0.0492 0.0322 'International Tables Vol C Tables 4.2.6.8 and 6.1.1.4'
S S 0.3331 0.5567 'International Tables Vol C Tables 4.2.6.8 and 6.1.1.4'
Y Y -0.2670 2.0244 'International Tables Vol C Tables 4.2.6.8 and 6.1.1.4'

loop_
_geom_angle_atom_site_label_1
_geom_angle_atom_site_label_2
_geom_angle_atom_site_label_3
_geom_angle
_geom_angle_site_symmetry_1
_geom_angle_site_symmetry_3
_geom_angle_publ_flag
Y2 Y1 Y2 90.505(11) 6 10_556 ?
Y2 Y1 Y2 60.536(10) 13_556 10_556 ?
Y2 Y1 Y2 60.048(12) 13_556 6 ?
Y2 Y1 Y2 60.534(10) 6 . ?
Y2 Y1 Y2 90.504(11) 13_556 . ?
Y2 Y1 Y2 60.044(12) . 10_556 ?
F1 Y1 Y2 33.27(3) . 13_556 ?
F1 Y1 Y2 86.77(6) . . ?
F1 Y1 Y2 86.77(6) . 10_556 ?
F1 Y1 Y2 33.27(3) . 6 ?
F1 Y1 F2 66.72(6) . 10_556 ?
F1 Y1 F2 66.72(6) . . ?
F1 Y1 O2 77.59(8) . 10_556 ?
F1 Y1 O2 77.59(8) . . ?
F1 Y1 O3 139.92(7) . 10_556 ?
F1 Y1 O3 139.92(7) . . ?
F2 Y1 Y2 87.10(5) . 13_556 ?
F2 Y1 Y2 86.90(5) . 10_556 ?
F2 Y1 Y2 33.93(4) . 6 ?
F2 Y1 Y2 86.90(5) 10_556 . ?
F2 Y1 Y2 87.09(5) 10_556 6 ?
F2 Y1 Y2 33.59(5) . . ?
F2 Y1 Y2 33.59(5) 10_556 10_556 ?
F2 Y1 Y2 33.93(4) 10_556 13_556 ?
F2 Y1 F2 102.24(9) . 10_556 ?
F3 Y1 Y2 32.79(2) . . ?
F3 Y1 Y2 32.79(2) . 10_556 ?
F3 Y1 Y2 85.73(5) . 6 ?
F3 Y1 Y2 85.73(5) . 13_556 ?
F3 Y1 F1 100.13(9) . . ?
F3 Y1 F2 65.77(6) . 10_556 ?
F3 Y1 F2 65.77(6) . . ?
F3 Y1 O2 140.03(7) . . ?
F3 Y1 O2 140.03(7) . 10_556 ?
F3 Y1 O3 77.09(8) . 10_556 ?
F3 Y1 O3 77.09(8) . . ?
O2 Y1 Y2 107.80(6) 10_556 13_556 ?
O2 Y1 Y2 70.62(6) 10_556 6 ?
O2 Y1 Y2 107.98(7) . 10_556 ?
O2 Y1 Y2 161.11(7) . . ?
O2 Y1 Y2 161.12(7) 10_556 10_556 ?
O2 Y1 Y2 107.80(6) . 6 ?
O2 Y1 Y2 70.61(6) . 13_556 ?
O2 Y1 Y2 107.98(7) 10_556 . ?
O2 Y1 F2 77.29(8) . 10_556 ?
O2 Y1 F2 77.29(8) 10_556 . ?
O2 Y1 F2 140.53(8) 10_556 10_556 ?
O2 Y1 F2 140.53(8) . . ?
O2 Y1 O2 79.16(14) . 10_556 ?
O3 Y1 Y2 106.50(7) . 10_556 ?
O3 Y1 Y2 107.49(7) . 6 ?
O3 Y1 Y2 159.78(7) . 13_556 ?
O3 Y1 Y2 106.50(7) 10_556 . ?
O3 Y1 Y2 159.78(7) 10_556 6 ?
O3 Y1 Y2 69.27(7) 10_556 10_556 ?
O3 Y1 Y2 107.49(7) 10_556 13_556 ?
O3 Y1 Y2 69.28(7) . . ?
O3 Y1 F2 76.24(8) 10_556 10_556 ?
O3 Y1 F2 139.00(8) . 10_556 ?
O3 Y1 F2 76.24(8) . . ?
O3 Y1 F2 138.99(8) 10_556 . ?
O3 Y1 O2 79.93(9) 10_556 . ?
O3 Y1 O2 129.60(9) . . ?
O3 Y1 O2 79.93(9) . 10_556 ?
O3 Y1 O2 129.60(9) 10_556 10_556 ?
O3 Y1 O3 79.20(14) 10_556 . ?
Y1 Y2 Y1 89.500(11) 13_556 . ?
Y1 Y2 Y2 59.978(6) 13_556 10_556 ?
Y1 Y2 Y2 59.979(6) . 10_556 ?
F1 Y2 Y1 85.97(6) 13_556 . ?
F1 Y2 Y1 32.82(6) 13_556 13_556 ?
F1 Y2 Y2 33.52(5) 13_556 10_556 ?
F1 Y2 F2 66.71(8) 13_556 6 ?
F1 Y2 O5 77.41(10) 13_556 . ?
F1 Y2 O6 138.5(4) 13_556 . ?
F2 Y2 Y1 86.03(5) 6 . ?
F2 Y2 Y1 86.21(5) . 13_556 ?
F2 Y2 Y1 34.24(5) . . ?
F2 Y2 Y1 34.38(5) 6 13_556 ?
F2 Y2 Y2 87.40(5) 6 10_556 ?
F2 Y2 Y2 87.38(5) . 10_556 ?
F2 Y2 F1 101.17(8) . 13_556 ?
F2 Y2 F2 65.17(7) . 6 ?
F2 Y2 O1 137.47(8) . 13_556 ?
F2 Y2 O4 76.35(8) . . ?
F2 Y2 O5 141.20(9) . . ?
F2 Y2 O5 140.49(9) 6 . ?
F2 Y2 O6 74.6(4) . . ?
F2 Y2 O6 74.6(3) 6 . ?
F3 Y2 Y1 32.61(6) . . ?
F3 Y2 Y1 84.90(5) . 13_556 ?
F3 Y2 Y2 32.86(5) . 10_556 ?
F3 Y2 F1 65.52(7) . 13_556 ?
F3 Y2 F2 66.23(8) . . ?
F3 Y2 F2 99.98(8) . 6 ?
F3 Y2 O1 139.31(9) . 13_556 ?
F3 Y2 O4 76.51(9) . . ?
F3 Y2 O5 78.65(10) . . ?
F3 Y2 O6 138.4(4) . . ?
O1 Y2 Y1 158.05(7) 13_556 . ?
O1 Y2 Y1 68.56(7) 13_556 13_556 ?
O1 Y2 Y2 106.77(8) 13_556 10_556 ?
O1 Y2 F1 76.05(9) 13_556 13_556 ?
O1 Y2 F2 75.42(8) 13_556 6 ?
O1 Y2 O5 80.52(10) 13_556 . ?
O1 Y2 O6 80.3(5) 13_556 . ?
O4 Y2 Y1 68.91(7) . . ?
O4 Y2 Y1 158.40(7) . 13_556 ?
O4 Y2 Y2 105.93(7) . 10_556 ?
O4 Y2 F1 138.76(9) . 13_556 ?
O4 Y2 F2 138.68(9) . 6 ?
O4 Y2 O1 133.04(10) . 13_556 ?
O4 Y2 O5 80.01(10) . . ?
O4 Y2 O6 81.4(4) . . ?
O5 Y2 Y1 108.04(8) . . ?
O5 Y2 Y1 107.27(8) . 13_556 ?
O5 Y2 Y2 70.07(8) . 10_556 ?
O5 Y2 O6 131.4(3) . . ?
O6 Y2 Y1 106.3(4) . . ?
O6A Y2 Y1 116.5(3) . 13_556 ?
O6A Y2 Y1 114.4(4) . . ?
O6A Y2 Y2 172.3(3) . 10_556 ?
O6A Y2 F1 146.0(4) . 13_556 ?
O6A Y2 F2 86.9(3) . 6 ?
O6A Y2 F2 85.5(4) . . ?
O6A Y2 F3 143.9(4) . . ?
O6A Y2 O1 76.8(4) . 13_556 ?
O6A Y2 O4 75.2(4) . . ?
O6A Y2 O5 117.5(3) . . ?
N7 S1 N2 99.4(7) . . ?
N4 S2 N4 95.8(17) 11_565 . ?
N6 S3 N6 94.1(18) 10_557 . ?
N6A S3A N6A 107.8(16) . 10_557 ?
Y1 F1 Y2 113.91(7) . 6 ?
Y1 F1 Y2 113.91(7) . 13_556 ?
Y2 F1 Y2 112.97(11) 13_556 6 ?
Y2 F2 Y1 112.17(8) . . ?
Y2 F2 Y1 111.70(8) 6 . ?
Y2 F2 Y2 114.57(7) . 6 ?
Y1 F3 Y2 114.60(6) . 10_556 ?
Y1 F3 Y2 114.60(6) . . ?
Y2 F3 Y2 114.27(10) . 10_556 ?
C1 O1 Y2 139.4(3) . 13_556 ?
C1 O2 Y1 135.4(2) . . ?
C29 O3 Y1 138.2(2) . . ?
C29 O4 Y2 138.3(3) . . ?
C18 O5 Y2 135.9(3) . . ?
C42 O6 Y2 138.2(11) . . ?
C8 N1 H1 111(5) . . ?
C17 N2 S1 104.1(13) . . ?
S2 N4 C28 110.1(17) . . ?
C36 N5 H5 127(4) . . ?
C41 N6 S3 112.5(15) . . ?
S3A N6A C41A 103.6(13) . . ?
C16 N7 S1 107.9(14) . . ?
O1 C1 O2 125.9(3) . . ?
O1 C1 C2 117.2(4) . . ?
O2 C1 C2 116.9(4) . . ?
C3 C2 C1 118.9(4) . . ?
C7 C2 C1 123.0(4) . . ?
C7 C2 C3 118.1(4) . . ?
C2 C3 H3 119.9 . . ?
C4 C3 C2 120.1(5) . . ?
C4 C3 H3 119.9 . . ?
C3 C4 H4 119.7 . . ?
C5 C4 C3 120.6(5) . . ?
C5 C4 H4 119.7 . . ?
C4 C5 C9 119.0(4) . . ?
C6 C5 C4 119.0(4) . . ?
C6 C5 C9 122.0(4) . . ?
C5 C6 H6 120.1 . . ?
C7 C6 C5 119.8(5) . . ?
C7 C6 H6 120.1 . . ?
C2 C7 C6 122.3(5) . . ?
C2 C7 H7 118.9 . . ?
C6 C7 H7 118.9 . . ?
N1 C8 C9 120.9(3) . 12 ?
N1 C8 C9 120.9(3) . . ?
C9 C8 C9 118.1(6) 12 . ?
C8 C9 C5 121.3(4) . . ?
C10 C9 C5 117.8(4) . . ?
C10 C9 C8 120.6(4) . . ?
C9 C10 H10 119.3 . . ?
C9 C10 C11 121.3(4) . . ?
C11 C10 H10 119.3 . . ?
C10 C11 C10 117.9(6) . 12 ?
C10 C11 C12 120.3(7) 12 . ?
C10 C11 C12 121.6(7) . . ?
C17 C12 C11 119.6(8) . . ?
C17 C12 C13 120.0 . . ?
C13 C12 C11 120.3(8) . . ?
N2 C17 C12 122.0(18) . . ?
N2 C17 C16 117.8(18) . . ?
C16 C17 C12 120.0 . . ?
N7 C16 C17 110.7(19) . . ?
N7 C16 C15 129.0(19) . . ?
C15 C16 C17 120.0 . . ?
C14 C15 C16 120.0 . . ?
C15 C14 H14 120.0 . . ?
C15 C14 C13 120.0 . . ?
C13 C14 H14 120.0 . . ?
C12 C13 H13 120.0 . . ?
C14 C13 C12 120.0 . . ?
C14 C13 H13 120.0 . . ?
O5 C18 O5 127.5(5) . 10_556 ?
O5 C18 C19 116.2(2) . . ?
O5 C18 C19 116.2(2) 10_556 . ?
C20 C19 C18 120.2(3) . . ?
C20 C19 C18 120.2(3) 10_556 . ?
C20 C19 C20 119.4(7) . 10_556 ?
C19 C20 H20 119.1 . . ?
C19 C20 C21 121.7(7) . . ?
C21 C20 H20 119.1 . . ?
C20 C21 H21 120.4 . . ?
C20 C21 C22 119.3(7) . . ?
C22 C21 H21 120.4 . . ?
C21 C22 C21 117.6(7) 10_556 . ?
C21 C22 C24 120.9(4) . . ?
C21 C22 C24 120.9(4) 10_556 . ?
C24 C23 N3 120.0(4) . . ?
C24 C23 N3 120.0(4) 3_656 . ?
C24 C23 C24 119.9(7) . 3_656 ?
C23 C24 C22 119.2(6) . . ?
C25 C24 C22 122.7(6) . . ?
C25 C24 C23 118.1(6) . . ?
C24 C25 H25 117.6 . . ?
C24 C25 C26 124.9(6) . . ?
C26 C25 H25 117.6 . . ?
C25 C26 C25 114.1(8) . 3_656 ?
C25 C26 C27 121.6(4) 3_656 . ?
C25 C26 C27 121.6(4) . 10_556 ?
C25 C26 C27 121.6(4) 3_656 10_556 ?
C25 C26 C27 121.6(4) . . ?
C27 C26 C27 32(2) . 10_556 ?
C26 C27 C28 103.7(14) . 12_655 ?
C26 C27 C28 103.7(14) . . ?
C27 C27 C26 74.2(11) 10_556 . ?
C27 C27 C28 104.0(16) 10_556 10_556 ?
C27 C27 C28 46.8(9) 10_556 12_655 ?
C27 C27 C28 104.0(16) 10_556 3_656 ?
C27 C27 C28 46.8(10) 10_556 . ?
C28 C27 C26 128.9(6) 10_556 . ?
C28 C27 C26 128.9(6) 3_656 . ?
C28 C27 C28 57.3(15) 10_556 . ?
C28 C27 C28 71.2(14) 12_655 . ?
C28 C27 C28 111.2(14) 3_656 . ?
C28 C27 C28 111.2(14) 10_556 12_655 ?
C28 C27 C28 101.6(15) 10_556 3_656 ?
C28 C27 C28 57.3(15) 3_656 12_655 ?
N4 C28 C28 124.1(10) . 12_655 ?
N4 C28 C28 136.7(9) . 4_566 ?
C27 C28 N4 139.6(10) . . ?
C27 C28 N4 119.0(16) 10_556 . ?
C27 C28 C27 29(2) 10_556 . ?
C27 C28 C28 80.5(12) . 4_566 ?
C27 C28 C28 104.3(16) 10_556 4_566 ?
C27 C28 C28 125.7(6) 10_556 11_565 ?
C27 C28 C28 54.4(7) . 12_655 ?
C27 C28 C28 76.0(16) 10_556 10_556 ?
C27 C28 C28 39.2(7) 10_556 12_655 ?
C28 C28 N4 142.4(11) 10_556 . ?
C28 C28 N4 104.0(7) 11_565 . ?
C28 C28 C27 46.8(9) 10_556 . ?
C28 C28 C27 116.0(6) 11_565 . ?
C28 C28 C28 44.4(8) 11_565 4_566 ?
C28 C28 C28 90.005(2) 12_655 4_566 ?
C28 C28 C28 45.6(8) 10_556 4_566 ?
C28 C28 C28 90.007(5) 11_565 12_655 ?
C28 C28 C28 90.006(2) 10_556 11_565 ?
C28 C28 C28 90.0 10_556 12_655 ?
O3 C29 O4 125.0(3) . . ?
O3 C29 C30 118.5(4) . . ?
O4 C29 C30 116.5(4) . . ?
C31 C30 C29 118.9(4) . . ?
C35 C30 C29 121.5(4) . . ?
C35 C30 C31 119.6(4) . . ?
C30 C31 H31 120.6 . . ?
C32 C31 C30 118.8(5) . . ?
C32 C31 H31 120.6 . . ?
C31 C32 H32 119.1 . . ?
C33 C32 C31 121.8(5) . . ?
C33 C32 H32 119.1 . . ?
C32 C33 C34 118.9(4) . . ?
C32 C33 C37 121.5(5) . . ?
C34 C33 C37 119.6(5) . . ?
C33 C34 H34 120.1 . . ?
C33 C34 C35 119.9(5) . . ?
C35 C34 H34 120.1 . . ?
C30 C35 C34 120.9(4) . . ?
C30 C35 H35 119.6 . . ?
C34 C35 H35 119.6 . . ?
N5 C36 C37 121.3(3) . . ?
N5 C36 C37 121.3(3) . 11_565 ?
C37 C36 C37 117.4(6) . 11_565 ?
C36 C37 C33 121.2(5) . . ?
C38 C37 C33 118.6(4) . . ?
C38 C37 C36 120.3(4) . . ?
C37 C38 H38 118.4 . . ?
C37 C38 C39 123.2(4) . . ?
C39 C38 H38 118.4 . . ?
C38 C39 C38 115.6(7) 11_565 . ?
C38 C39 C40 122.2(3) 11_565 . ?
C38 C39 C40 122.2(3) . . ?
C39 C40 C41A 120.4(8) . 11_565 ?
C39 C40 C41A 120.4(8) . . ?
C41 C40 C39 126.4(8) . . ?
C41 C40 C39 126.4(8) 11_565 . ?
C41 C40 C41 87.5(14) . 11_565 ?
C41 C40 C41A 56.8(9) . . ?
C41 C40 C41A 112.8(9) 11_565 . ?
C41 C40 C41A 112.9(9) . 11_565 ?
C41 C40 C41A 56.8(9) 11_565 11_565 ?
C41A C40 C41A 85.1(12) 11_565 . ?
N6 C41 C41 128.7(11) . 11_565 ?
N6 C41 C41A 133.9(12) . 10_557 ?
C40 C41 N6 122.3(13) . . ?
C40 C41 C41 125.3(7) . 10_557 ?
C40 C41 C41 46.2(7) . 11_565 ?
C40 C41 C41A 69.1(12) . . ?
C40 C41 C41A 99.6(12) . 10_557 ?
C41 C41 N6 110.4(9) 10_557 . ?
C41 C41 C41 89.996(3) 10_557 11_565 ?
C41 C41 C41A 93.4(5) 11_565 10_557 ?
C41 C41 C41A 43.2(6) 10_557 10_557 ?
C41A C41 N6 130.6(14) . . ?
C41A C41 C41 88.5(8) . 10_557 ?
C41A C41 C41 94.9(8) . 11_565 ?
C41A C41 C41A 45.3(10) . 10_557 ?
N6A C41A C41 142.7(10) . 10_557 ?
N6A C41A C41A 125.4(9) . 11_565 ?
C40 C41A N6A 125.4(11) . . ?
C40 C41A C41 89.5(9) . 10_557 ?
C40 C41A C41A 47.4(6) . 11_565 ?
C41 C41A N6A 140.1(14) . . ?
C41 C41A C40 54.1(9) . . ?
C41 C41A C41 48.4(10) . 10_557 ?
C41 C41A C41A 86.6(5) 10_557 11_565 ?
C41 C41A C41A 85.1(8) . 11_565 ?
C41 C41A C41A 91.6(8) . 10_557 ?
C41A C41A N6A 111.2(9) 10_557 . ?
C41A C41A C40 121.7(6) 10_557 . ?
C41A C41A C41 43.2(6) 10_557 10_557 ?
C41A C41A C41A 89.996(3) 10_557 11_565 ?
O6 C42 H42 116.8 . . ?
O6 C42 H42 116.8 6 . ?

loop_
_geom_bond_atom_site_label_1
_geom_bond_atom_site_label_2
_geom_bond_distance
_geom_bond_site_symmetry_2
_geom_bond_publ_flag
Y1 Y2 3.8564(5) 10_556 ?
Y1 Y2 3.8561(5) 6 ?
Y1 Y2 3.8563(5) . ?
Y1 Y2 3.8561(5) 13_556 ?
Y1 F1 2.286(2) . ?
Y1 F2 2.3432(19) 10_556 ?
Y1 F2 2.3432(19) . ?
Y1 F3 2.286(2) . ?
Y1 O2 2.312(3) 10_556 ?
Y1 O2 2.312(3) . ?
Y1 O3 2.310(3) . ?
Y1 O3 2.310(3) 10_556 ?
Y2 Y2 3.8589(7) 10_556 ?
Y2 F1 2.3142(14) 13_556 ?
Y2 F2 2.3037(19) . ?
Y2 F2 2.3163(18) 6 ?
Y2 F3 2.2970(14) . ?
Y2 O1 2.313(2) 13_556 ?
Y2 O4 2.307(2) . ?
Y2 O5 2.320(3) . ?
Y2 O6 2.328(15) . ?
Y2 O6A 2.293(13) . ?
S1 N2 1.646(14) . ?
S1 N7 1.644(14) . ?
S2 N4 1.55(2) . ?
S2 N4 1.55(2) 11_565 ?
S3 N6 1.76(3) 10_557 ?
S3 N6 1.76(3) . ?
S3A N6A 1.59(2) . ?
S3A N6A 1.59(2) 10_557 ?
O1 C1 1.248(5) . ?
O2 C1 1.272(5) . ?
O3 C29 1.230(5) . ?
O4 C29 1.260(5) . ?
O5 C18 1.269(4) . ?
O6 C42 1.223(16) . ?
N1 H1 0.951(19) . ?
N1 C8 1.381(8) . ?
N2 C17 1.360(16) . ?
N3 C23 1.447(11) . ?
N4 C28 1.75(3) . ?
N5 H5 1.02(7) . ?
N5 C36 1.377(9) . ?
N6 C41 1.62(3) . ?
N6A C41A 1.64(3) . ?
N7 C16 1.365(15) . ?
C1 C2 1.502(5) . ?
C2 C3 1.382(6) . ?
C2 C7 1.360(6) . ?
C3 H3 0.9400 . ?
C3 C4 1.380(6) . ?
C4 H4 0.9400 . ?
C4 C5 1.373(7) . ?
C5 C6 1.371(7) . ?
C5 C9 1.515(6) . ?
C6 H6 0.9400 . ?
C6 C7 1.364(6) . ?
C7 H7 0.9400 . ?
C8 C9 1.410(5) . ?
C8 C9 1.410(5) 12 ?
C9 C10 1.396(6) . ?
C10 H10 0.9400 . ?
C10 C11 1.402(5) . ?
C11 C12 1.58(3) . ?
C12 C17 1.3900 . ?
C12 C13 1.3900 . ?
C17 C16 1.3900 . ?
C16 C15 1.3900 . ?
C15 C14 1.3900 . ?
C14 H14 0.9400 . ?
C14 C13 1.3900 . ?
C13 H13 0.9400 . ?
C18 C19 1.505(7) . ?
C19 C20 1.351(6) . ?
C19 C20 1.351(6) 10_556 ?
C20 H20 0.9400 . ?
C20 C21 1.401(6) . ?
C21 H21 0.9400 . ?
C21 C22 1.409(7) . ?
C22 C24 1.478(8) . ?
C23 C24 1.420(7) . ?
C23 C24 1.420(7) 3_656 ?
C24 C25 1.346(9) . ?
C25 H25 0.9400 . ?
C25 C26 1.411(7) . ?
C26 C27 1.515(15) . ?
C26 C27 1.515(15) 10_556 ?
C27 C27 0.82(6) 10_556 ?
C27 C28 1.64(3) . ?
C27 C28 1.233(13) 10_556 ?
C27 C28 1.64(3) 12_655 ?
C27 C28 1.233(13) 3_656 ?
C28 C28 2.03(3) 4_566 ?
C28 C28 1.452(17) 11_565 ?
C28 C28 1.910(18) 12_655 ?
C28 C28 1.42(4) 10_556 ?
C29 C30 1.506(5) . ?
C30 C31 1.390(6) . ?
C30 C35 1.351(6) . ?
C31 H31 0.9400 . ?
C31 C32 1.390(6) . ?
C32 H32 0.9400 . ?
C32 C33 1.362(7) . ?
C33 C34 1.371(7) . ?
C33 C37 1.506(6) . ?
C34 H34 0.9400 . ?
C34 C35 1.402(6) . ?
C35 H35 0.9400 . ?
C36 C37 1.409(5) . ?
C36 C37 1.409(5) 11_565 ?
C37 C38 1.384(7) . ?
C38 H38 0.9400 . ?
C38 C39 1.394(6) . ?
C39 C40 1.449(10) . ?
C40 C41 1.285(15) . ?
C40 C41 1.285(15) 11_565 ?
C40 C41A 1.482(16) 11_565 ?
C40 C41A 1.482(16) . ?
C41 C41 1.78(2) 11_565 ?
C41 C41 1.45(2) 10_557 ?
C41 C41A 1.33(2) . ?
C41 C41A 1.939(19) 10_557 ?
C41A C41A 1.38(2) 10_557 ?
C41A C41A 2.00(2) 11_565 ?
C42 H42 0.9400 . ?

loop_
_geom_torsion_atom_site_label_1
_geom_torsion_atom_site_label_2
_geom_torsion_atom_site_label_3
_geom_torsion_atom_site_label_4
_geom_torsion
_geom_torsion_site_symmetry_1
_geom_torsion_site_symmetry_2
_geom_torsion_site_symmetry_3
_geom_torsion_site_symmetry_4
_geom_torsion_publ_flag
Y1 O2 C1 O1 -4.7(7) . . . . ?
Y1 O2 C1 C2 173.1(3) . . . . ?
Y1 O3 C29 O4 -7.3(7) . . . . ?
Y1 O3 C29 C30 171.4(3) . . . . ?
Y2 O1 C1 O2 6.4(7) 13_556 . . . ?
Y2 O1 C1 C2 -171.4(3) 13_556 . . . ?
Y2 O4 C29 O3 6.3(7) . . . . ?
Y2 O4 C29 C30 -172.5(3) . . . . ?
Y2 O5 C18 O5 8.7(9) . . . 10_556 ?
Y2 O5 C18 C19 -173.3(3) . . . . ?
Y2 O6 C42 O6 -0.2(12) . . . 6 ?
S1 N2 C17 C12 -176.6(7) . . . . ?
S1 N2 C17 C16 -0.9(14) . . . . ?
S1 N7 C16 C17 2.2(13) . . . . ?
S1 N7 C16 C15 176.5(7) . . . . ?
S2 N4 C28 C27 -170.8(17) . . . 10_556 ?
S2 N4 C28 C27 162.1(17) . . . . ?
S2 N4 C28 C28 -25.0(19) . . . 11_565 ?
S2 N4 C28 C28 -124.8(15) . . . 12_655 ?
S2 N4 C28 C28 11(3) . . . 4_566 ?
S2 N4 C28 C28 83.9(19) . . . 10_556 ?
S3 N6 C41 C40 -167.3(15) . . . . ?
S3 N6 C41 C41 -2.8(19) . . . 10_557 ?
S3 N6 C41 C41 -110.1(14) . . . 11_565 ?
S3 N6 C41 C41A 104(2) . . . . ?
S3 N6 C41 C41A 41(3) . . . 10_557 ?
S3A N6A C41A C40 174.7(13) . . . . ?
S3A N6A C41A C41 -111(2) . . . . ?
S3A N6A C41A C41 -29(3) . . . 10_557 ?
S3A N6A C41A C41A 9.6(16) . . . 10_557 ?
S3A N6A C41A C41A 115.6(11) . . . 11_565 ?
O1 C1 C2 C3 -10.3(6) . . . . ?
O1 C1 C2 C7 168.9(4) . . . . ?
O2 C1 C2 C3 171.7(4) . . . . ?
O2 C1 C2 C7 -9.1(6) . . . . ?
O3 C29 C30 C31 -0.7(7) . . . . ?
O3 C29 C30 C35 178.3(5) . . . . ?
O4 C29 C30 C31 178.2(4) . . . . ?
O4 C29 C30 C35 -2.9(7) . . . . ?
O5 C18 C19 C20 -3.4(9) 10_556 . . 10_556 ?
O5 C18 C19 C20 178.3(6) . . . 10_556 ?
O5 C18 C19 C20 3.4(9) . . . . ?
O5 C18 C19 C20 -178.3(6) 10_556 . . . ?
N1 C8 C9 C5 6.2(11) . . . . ?
N1 C8 C9 C10 179.5(7) . . . . ?
N2 S1 N7 C16 -2.5(8) . . . . ?
N2 C17 C16 N7 -0.8(17) . . . . ?
N2 C17 C16 C15 -175.8(13) . . . . ?
N3 C23 C24 C22 0.0 . . . . ?
N3 C23 C24 C25 180.0 . . . . ?
N4 S2 N4 C28 38(3) 11_565 . . . ?
N5 C36 C37 C33 -2.9(12) . . . . ?
N5 C36 C37 C38 177.7(8) . . . . ?
N6 S3 N6 C41 4(3) 10_557 . . . ?
N6 C41 C41A N6A 11(3) . . . . ?
N6 C41 C41A C40 115.2(17) . . . . ?
N6 C41 C41A C41 -115.8(16) . . . 10_557 ?
N6 C41 C41A C41A -115.8(16) . . . 10_557 ?
N6 C41 C41A C41A 154.3(16) . . . 11_565 ?
N6A S3A N6A C41A -15(3) 10_557 . . . ?
N7 S1 N2 C17 1.9(7) . . . . ?
N7 C16 C15 C14 -173.9(14) . . . . ?
C1 C2 C3 C4 176.9(5) . . . . ?
C1 C2 C7 C6 -176.3(5) . . . . ?
C2 C3 C4 C5 0.7(9) . . . . ?
C3 C2 C7 C6 2.9(8) . . . . ?
C3 C4 C5 C6 0.4(8) . . . . ?
C3 C4 C5 C9 179.6(5) . . . . ?
C4 C5 C6 C7 0.1(8) . . . . ?
C4 C5 C9 C8 114.9(7) . . . . ?
C4 C5 C9 C10 -58.5(7) . . . . ?
C5 C6 C7 C2 -1.8(8) . . . . ?
C5 C9 C10 C11 172.0(6) . . . . ?
C6 C5 C9 C8 -65.9(8) . . . . ?
C6 C5 C9 C10 120.7(6) . . . . ?
C7 C2 C3 C4 -2.3(8) . . . . ?
C8 C9 C10 C11 -1.4(9) . . . . ?
C9 C5 C6 C7 -179.1(5) . . . . ?
C9 C8 C9 C5 -174.0(4) 12 . . . ?
C9 C8 C9 C10 -0.8(11) 12 . . . ?
C9 C10 C11 C10 3.6(12) . . . 12 ?
C9 C10 C11 C12 -172.2(10) . . . . ?
C10 C11 C12 C17 -37.3(18) . . . . ?
C10 C11 C12 C17 147.0(10) 12 . . . ?
C10 C11 C12 C13 140.2(10) . . . . ?
C10 C11 C12 C13 -35.5(18) 12 . . . ?
C11 C12 C17 N2 -6.9(18) . . . . ?
C11 C12 C17 C16 178(2) . . . . ?
C11 C12 C13 C14 -177(2) . . . . ?
C12 C17 C16 N7 174.9(12) . . . . ?
C12 C17 C16 C15 0.0 . . . . ?
C17 C12 C13 C14 0.0 . . . . ?
C17 C16 C15 C14 0.0 . . . . ?
C16 C15 C14 C13 0.0 . . . . ?
C15 C14 C13 C12 0.0 . . . . ?
C13 C12 C17 N2 175.6(14) . . . . ?
C13 C12 C17 C16 0.0 . . . . ?
C18 C19 C20 C21 -179.3(6) . . . . ?
C19 C20 C21 C22 -7.7(12) . . . . ?
C20 C19 C20 C21 5.8(14) 10_556 . . . ?
C20 C21 C22 C21 9.4(13) . . . 10_556 ?
C20 C21 C22 C24 -180.0(6) . . . . ?
C21 C22 C24 C23 -94.8(7) 10_556 . . . ?
C21 C22 C24 C23 94.8(7) . . . . ?
C21 C22 C24 C25 85.2(7) 10_556 . . . ?
C21 C22 C24 C25 -85.2(7) . . . . ?
C22 C24 C25 C26 180.0 . . . . ?
C23 C24 C25 C26 0.0 . . . . ?
C24 C23 C24 C22 180.0 3_656 . . . ?
C24 C23 C24 C25 0.0 3_656 . . . ?
C24 C25 C26 C25 0.0 . . . 3_656 ?
C24 C25 C26 C27 -161.4(13) . . . 10_556 ?
C24 C25 C26 C27 161.4(13) . . . . ?
C25 C26 C27 C27 -100.0(7) 3_656 . . 10_556 ?
C25 C26 C27 C27 100.0(7) . . . 10_556 ?
C25 C26 C27 C28 -4(4) 3_656 . . 10_556 ?
C25 C26 C27 C28 164(2) 3_656 . . 3_656 ?
C25 C26 C27 C28 63.2(16) . . . 12_655 ?
C25 C26 C27 C28 -63.2(16) 3_656 . . . ?
C25 C26 C27 C28 -136.8(5) 3_656 . . 12_655 ?
C25 C26 C27 C28 136.8(5) . . . . ?
C25 C26 C27 C28 4(4) . . . 3_656 ?
C25 C26 C27 C28 -164(2) . . . 10_556 ?
C26 C27 C28 N4 3(3) . . . . ?
C26 C27 C28 C27 -52.3(10) . . . 10_556 ?
C26 C27 C28 C28 -169.6(5) . . . 11_565 ?
C26 C27 C28 C28 127.7(10) . . . 10_556 ?
C26 C27 C28 C28 163.1(10) . . . 4_566 ?
C26 C27 C28 C28 -100.0(13) . . . 12_655 ?
C27 C26 C27 C28 -96(3) 10_556 . . 3_656 ?
C27 C26 C27 C28 96(3) 10_556 . . 10_556 ?
C27 C26 C27 C28 -36.8(9) 10_556 . . 12_655 ?
C27 C26 C27 C28 36.8(9) 10_556 . . . ?
C27 C27 C28 N4 55(2) 10_556 . . . ?
C27 C27 C28 C28 -47.8(8) 10_556 . . 12_655 ?
C27 C27 C28 C28 179.993(8) 10_556 . . 10_556 ?
C27 C27 C28 C28 -117.3(6) 10_556 . . 11_565 ?
C27 C27 C28 C28 -144.7(7) 10_556 . . 4_566 ?
C28 C27 C28 N4 -125(2) 10_556 . . . ?
C28 C27 C28 N4 145(3) 3_656 . . . ?
C28 C27 C28 N4 102.8(19) 12_655 . . . ?
C28 C27 C28 C27 -179.993(10) 10_556 . . 10_556 ?
C28 C27 C28 C27 47.8(8) 12_655 . . 10_556 ?
C28 C27 C28 C27 89.6(17) 3_656 . . 10_556 ?
C28 C27 C28 C28 -96.9(8) 12_655 . . 4_566 ?
C28 C27 C28 C28 -27.7(18) 3_656 . . 11_565 ?
C28 C27 C28 C28 -55.0(14) 3_656 . . 4_566 ?
C28 C27 C28 C28 -90.4(17) 3_656 . . 10_556 ?
C28 C27 C28 C28 35.3(7) 10_556 . . 4_566 ?
C28 C27 C28 C28 62.7(6) 10_556 . . 11_565 ?
C28 C27 C28 C28 -132.3(8) 12_655 . . 10_556 ?
C28 C27 C28 C28 -69.5(9) 12_655 . . 11_565 ?
C28 C27 C28 C28 41.9(13) 3_656 . . 12_655 ?
C28 C27 C28 C28 132.3(8) 10_556 . . 12_655 ?
C29 C30 C31 C32 179.6(5) . . . . ?
C29 C30 C35 C34 -178.6(5) . . . . ?
C30 C31 C32 C33 -1.8(9) . . . . ?
C31 C30 C35 C34 0.4(8) . . . . ?
C31 C32 C33 C34 2.0(9) . . . . ?
C31 C32 C33 C37 -176.3(5) . . . . ?
C32 C33 C34 C35 -1.0(9) . . . . ?
C32 C33 C37 C36 -54.3(9) . . . . ?
C32 C33 C37 C38 125.0(7) . . . . ?
C33 C34 C35 C30 -0.2(9) . . . . ?
C33 C37 C38 C39 -178.5(8) . . . . ?
C34 C33 C37 C36 127.3(7) . . . . ?
C34 C33 C37 C38 -53.3(9) . . . . ?
C35 C30 C31 C32 0.6(8) . . . . ?
C36 C37 C38 C39 0.9(12) . . . . ?
C37 C33 C34 C35 177.4(5) . . . . ?
C37 C36 C37 C33 176.9(5) 11_565 . . . ?
C37 C36 C37 C38 -2.4(13) 11_565 . . . ?
C37 C38 C39 C38 0.8(16) . . . 11_565 ?
C37 C38 C39 C40 -177.5(9) . . . . ?
C38 C39 C40 C41 148.3(14) . . . . ?
C38 C39 C40 C41 30(2) . . . 11_565 ?
C38 C39 C40 C41 -148.3(14) 11_565 . . 11_565 ?
C38 C39 C40 C41 -30(2) 11_565 . . . ?
C38 C39 C40 C41A -39.2(17) . . . 11_565 ?
C38 C39 C40 C41A -142.6(12) . . . . ?
C38 C39 C40 C41A 142.6(12) 11_565 . . 11_565 ?
C38 C39 C40 C41A 39.2(17) 11_565 . . . ?
C39 C40 C41 N6 -20(2) . . . . ?
C39 C40 C41 C41 -135(2) . . . 11_565 ?
C39 C40 C41 C41 177.8(7) . . . 10_557 ?
C39 C40 C41 C41A 105.6(13) . . . . ?
C39 C40 C41 C41A 139.7(11) . . . 10_557 ?
C39 C40 C41A N6A 14(2) . . . . ?
C39 C40 C41A C41 -151.5(9) . . . 10_557 ?
C39 C40 C41A C41 -115.9(11) . . . . ?
C39 C40 C41A C41A 178.1(6) . . . 10_557 ?
C39 C40 C41A C41A 122.6(14) . . . 11_565 ?
C40 C41 C41A N6A -104.4(19) . . . . ?
C40 C41 C41A C41 129.0(5) . . . 10_557 ?
C40 C41 C41A C41A 39.1(5) . . . 11_565 ?
C40 C41 C41A C41A 129.0(5) . . . 10_557 ?
C41 C40 C41 N6 114.8(14) 11_565 . . . ?
C41 C40 C41 C41 -47.3(15) 11_565 . . 10_557 ?
C41 C40 C41 C41A -85.5(12) 11_565 . . 10_557 ?
C41 C40 C41 C41A -119.5(11) 11_565 . . . ?
C41 C40 C41A N6A -159.0(15) 11_565 . . . ?
C41 C40 C41A N6A 130.3(19) . . . . ?
C41 C40 C41A C41 70.6(15) 11_565 . . . ?
C41 C40 C41A C41 35.1(14) 11_565 . . 10_557 ?
C41 C40 C41A C41 -35.5(8) . . . 10_557 ?
C41 C40 C41A C41A 4.7(16) 11_565 . . 10_557 ?
C41 C40 C41A C41A -121.4(10) . . . 11_565 ?
C41 C40 C41A C41A -50.8(9) 11_565 . . 11_565 ?
C41 C40 C41A C41A -66.0(9) . . . 10_557 ?
C41 C41 C41A N6A -143.5(18) 11_565 . . . ?
C41 C41 C41A N6A 126.6(18) 10_557 . . . ?
C41 C41 C41A C40 -39.1(5) 11_565 . . . ?
C41 C41 C41A C40 -129.0(5) 10_557 . . . ?
C41 C41 C41A C41 89.86(7) 11_565 . . 10_557 ?
C41 C41 C41A C41A -0.003(4) 10_557 . . 10_557 ?
C41 C41 C41A C41A -89.87(7) 10_557 . . 11_565 ?
C41 C41 C41A C41A 89.86(7) 11_565 . . 10_557 ?
C41 C41 C41A C41A -0.003(0) 11_565 . . 11_565 ?
C41A C40 C41 N6 167.0(15) 11_565 . . . ?
C41A C40 C41 N6 -125.7(19) . . . . ?
C41A C40 C41 C41 119.5(11) . . . 11_565 ?
C41A C40 C41 C41 72.2(9) . . . 10_557 ?
C41A C40 C41 C41 52.2(9) 11_565 . . 11_565 ?
C41A C40 C41 C41 4.9(17) 11_565 . . 10_557 ?
C41A C40 C41 C41A 34.1(8) . . . 10_557 ?
C41A C40 C41 C41A -33.2(14) 11_565 . . 10_557 ?
C41A C40 C41 C41A -67.3(14) 11_565 . . . ?
C41A C40 C41A N6A -108.2(14) 11_565 . . . ?
C41A C40 C41A C41 121.4(10) 11_565 . . . ?
C41A C40 C41A C41 85.9(10) 11_565 . . 10_557 ?
C41A C40 C41A C41A 55.5(11) 11_565 . . 10_557 ?
C41A C41 C41A N6A 126.6(18) 10_557 . . . ?
C41A C41 C41A C40 -129.0(5) 10_557 . . . ?
C41A C41 C41A C41 0.003(5) 10_557 . . 10_557 ?
C41A C41 C41A C41A -89.86(7) 10_557 . . 11_565 ?

loop_
_smtbx_masks_void_nr
_smtbx_masks_void_average_x
_smtbx_masks_void_average_y
_smtbx_masks_void_average_z
_smtbx_masks_void_volume
_smtbx_masks_void_count_electrons
_smtbx_masks_void_content
1 -0.839 -0.214 -0.610 24564.2 4976.8 ?
